data_4072106
loop_
_publ_author_name
'Wong, Chun-Yuen'
'Lai, Lo-Ming'
'Lam, Chi-Yeung'
'Zhu, Nianyong'

_publ_section_title
;
 Ruthenium Carbene and Allenylidene Complexes Supported by the Tertiary
 Amine&#x2212;Aromatic Diimine Ligand Set: Structural, Spectroscopic, and
 Theoretical Studies
;
_journal_issue 22
_journal_name_full Organometallics
_journal_page_first 5806
_journal_paper_doi 10.1021/om800592a
_journal_volume 27
_journal_year 2008
_chemical_formula_moiety 'C50 H50 P2 Ru1'
_chemical_formula_sum 'C33 H45 F12 N5 O2 P2 Ru'
_chemical_formula_weight 934.75
_chemical_name_systematic
;
 ?
;
_space_group_IT_number 14
_symmetry_cell_setting monoclinic
_symmetry_space_group_name_Hall '-P 2yn'
_symmetry_space_group_name_H-M 'P 1 21/n 1'
_atom_sites_solution_hydrogens geom
_atom_sites_solution_primary direct
_atom_sites_solution_secondary difmap
_audit_creation_method SHELXL-97
_cell_angle_alpha 90.00
_cell_angle_beta 97.73(3)
_cell_angle_gamma 90.00
_cell_formula_units_Z 4
_cell_length_a 10.237(2)
_cell_length_b 16.822(3)
_cell_length_c 22.528(5)
_cell_measurement_reflns_used 0
_cell_measurement_temperature 301(2)
_cell_measurement_theta_max 0
_cell_measurement_theta_min 0
_cell_volume 3844.2(14)
_computing_molecular_graphics 'Ortep-3 for Windows (Farrugia, 1997)'
_computing_publication_material 'WinGX publication routines (Farrugia, 1999)'
_computing_structure_refinement 'SHELXL-97 (Sheldrick, 1997)'
_computing_structure_solution 'SHELXS-86 (Sheldrick, 1986)'
_diffrn_ambient_temperature 301(2)
_diffrn_measured_fraction_theta_full 0.997
_diffrn_measured_fraction_theta_max 0.997
_diffrn_radiation_monochromator graphite
_diffrn_radiation_source 'fine-focus sealed tube'
_diffrn_radiation_type MoK\a
_diffrn_radiation_wavelength 0.71073
_diffrn_reflns_av_R_equivalents 0.0339
_diffrn_reflns_av_sigmaI/netI 0.1021
_diffrn_reflns_limit_h_max 12
_diffrn_reflns_limit_h_min -12
_diffrn_reflns_limit_k_max 20
_diffrn_reflns_limit_k_min -20
_diffrn_reflns_limit_l_max 27
_diffrn_reflns_limit_l_min -27
_diffrn_reflns_number 28426
_diffrn_reflns_theta_full 25.64
_diffrn_reflns_theta_max 25.64
_diffrn_reflns_theta_min 2.31
_exptl_absorpt_coefficient_mu 0.588
_exptl_absorpt_correction_type none
_exptl_crystal_colour orange
_exptl_crystal_density_diffrn 1.615
_exptl_crystal_density_method 'not measured'
_exptl_crystal_description prism
_exptl_crystal_F_000 1904
_exptl_crystal_size_max 0.4
_exptl_crystal_size_mid 0.2
_exptl_crystal_size_min 0.2
_refine_diff_density_max 0.716
_refine_diff_density_min -0.533
_refine_diff_density_rms 0.081
_refine_ls_extinction_method none
_refine_ls_goodness_of_fit_ref 0.887
_refine_ls_hydrogen_treatment mixed
_refine_ls_matrix_type full
_refine_ls_number_parameters 502
_refine_ls_number_reflns 7260
_refine_ls_number_restraints 0
_refine_ls_restrained_S_all 0.887
_refine_ls_R_factor_all 0.0486
_refine_ls_R_factor_gt 0.0368
_refine_ls_shift/su_max 0.001
_refine_ls_shift/su_mean 0.000
_refine_ls_structure_factor_coef Fsqd
_refine_ls_weighting_details 'calc w=1/[\s^2^(Fo^2^)+(0.0000P)^2^+0.0000P] where P=(Fo^2^+2Fc^2^)/3'
_refine_ls_weighting_scheme calc
_refine_ls_wR_factor_gt 0.1005
_refine_ls_wR_factor_ref 0.1051
_reflns_number_gt 5424
_reflns_number_total 7260
_reflns_threshold_expression >2sigma(I)
_cod_data_source_file om800592a_si_002.cif
_cod_data_source_block Complex_1
_cod_original_cell_volume 3844.2(13)
_cod_database_code 4072106

loop_
_symmetry_equiv_pos_as_xyz
'x, y, z'
'-x+1/2, y+1/2, -z+1/2'
'-x, -y, -z'
'x-1/2, -y-1/2, z-1/2'

loop_
_atom_site_label
_atom_site_type_symbol
_atom_site_fract_x
_atom_site_fract_y
_atom_site_fract_z
_atom_site_U_iso_or_equiv
_atom_site_adp_type
_atom_site_occupancy
_atom_site_symmetry_multiplicity
_atom_site_calc_flag
_atom_site_refinement_flags
C1 C 0.3091(3) 0.25982(18) 0.81658(13) 0.0381(7) Uani 1 1 d .
C2 C 0.2427(3) 0.33937(18) 0.80029(15) 0.0459(8) Uani 1 1 d .
H2A H 0.2655 0.3564 0.7619 0.055 Uiso 1 1 calc R
H2B H 0.1479 0.3321 0.7958 0.055 Uiso 1 1 calc R
C3 C 0.2803(3) 0.40437(18) 0.84581(15) 0.0443(8) Uani 1 1 d .
C4 C 0.1863(4) 0.4587(2) 0.85838(17) 0.0582(9) Uani 1 1 d .
H4 H 0.0998 0.4533 0.8400 0.070 Uiso 1 1 calc R
C5 C 0.2188(5) 0.5207(2) 0.8977(2) 0.0772(13) Uani 1 1 d .
H5 H 0.1546 0.5571 0.9051 0.093 Uiso 1 1 calc R
C6 C 0.3436(6) 0.5286(3) 0.9253(2) 0.0864(15) Uani 1 1 d .
H6 H 0.3649 0.5703 0.9519 0.104 Uiso 1 1 calc R
C7 C 0.4389(5) 0.4757(3) 0.9144(2) 0.0828(13) Uani 1 1 d .
H7 H 0.5246 0.4814 0.9337 0.099 Uiso 1 1 calc R
C8 C 0.4071(4) 0.4130(2) 0.87439(17) 0.0610(10) Uani 1 1 d .
H8 H 0.4719 0.3770 0.8670 0.073 Uiso 1 1 calc R
C9 C 0.4661(4) 0.2932(3) 0.74547(19) 0.0834(14) Uani 1 1 d .
H9A H 0.4009 0.2958 0.7107 0.125 Uiso 1 1 calc R
H9B H 0.5453 0.2698 0.7349 0.125 Uiso 1 1 calc R
H9C H 0.4847 0.3459 0.7607 0.125 Uiso 1 1 calc R
C10 C 0.0816(3) 0.0376(2) 0.87051(16) 0.0528(9) Uani 1 1 d .
H10A H 0.0558 -0.0129 0.8862 0.063 Uiso 1 1 calc R
H10B H 0.0027 0.0695 0.8609 0.063 Uiso 1 1 calc R
C11 C 0.1410(4) 0.0230(2) 0.81476(17) 0.0589(10) Uani 1 1 d .
H11A H 0.0716 0.0080 0.7831 0.071 Uiso 1 1 calc R
H11B H 0.2016 -0.0215 0.8214 0.071 Uiso 1 1 calc R
C12 C 0.3488(3) 0.0687(2) 0.78135(14) 0.0546(9) Uani 1 1 d .
H12A H 0.3405 0.0234 0.7545 0.066 Uiso 1 1 calc R
H12B H 0.3892 0.1118 0.7617 0.066 Uiso 1 1 calc R
C13 C 0.4355(3) 0.0469(2) 0.83811(15) 0.0541(9) Uani 1 1 d .
H13A H 0.5255 0.0405 0.8299 0.065 Uiso 1 1 calc R
H13B H 0.4066 -0.0034 0.8528 0.065 Uiso 1 1 calc R
C14 C 0.4182(3) 0.06891(19) 0.94346(14) 0.0461(8) Uani 1 1 d .
H14A H 0.4891 0.0306 0.9518 0.055 Uiso 1 1 calc R
H14B H 0.4275 0.1077 0.9756 0.055 Uiso 1 1 calc R
C15 C 0.2889(3) 0.02704(19) 0.94229(16) 0.0511(9) Uani 1 1 d .
H15A H 0.2784 0.0105 0.9826 0.061 Uiso 1 1 calc R
H15B H 0.2890 -0.0203 0.9177 0.061 Uiso 1 1 calc R
C16 C 0.1003(3) 0.1025(2) 0.96753(15) 0.0557(9) Uani 1 1 d .
H16A H 0.0277 0.1362 0.9524 0.083 Uiso 1 1 calc R
H16B H 0.1583 0.1306 0.9974 0.083 Uiso 1 1 calc R
H16C H 0.0676 0.0557 0.9850 0.083 Uiso 1 1 calc R
C17 C 0.1468(3) 0.1229(2) 0.73464(13) 0.0567(9) Uani 1 1 d .
H17A H 0.1871 0.1716 0.7242 0.085 Uiso 1 1 calc R
H17B H 0.0553 0.1321 0.7373 0.085 Uiso 1 1 calc R
H17C H 0.1549 0.0836 0.7044 0.085 Uiso 1 1 calc R
C18 C 0.5602(3) 0.1523(2) 0.89159(15) 0.0527(9) Uani 1 1 d .
H18A H 0.5564 0.1986 0.9163 0.079 Uiso 1 1 calc R
H18B H 0.5790 0.1681 0.8527 0.079 Uiso 1 1 calc R
H18C H 0.6283 0.1174 0.9097 0.079 Uiso 1 1 calc R
C19 C 0.3803(3) 0.26274(18) 0.98459(13) 0.0425(7) Uani 1 1 d .
H19 H 0.4556 0.2336 0.9802 0.051 Uiso 1 1 calc R
C20 C 0.3836(4) 0.3136(2) 1.03393(15) 0.0542(9) Uani 1 1 d .
H20 H 0.4596 0.3175 1.0615 0.065 Uiso 1 1 calc R
C21 C 0.2753(4) 0.3570(2) 1.04131(15) 0.0580(9) Uani 1 1 d .
H21 H 0.2761 0.3904 1.0743 0.070 Uiso 1 1 calc R
C22 C 0.1623(3) 0.35118(19) 0.99883(15) 0.0461(8) Uani 1 1 d .
C23 C 0.1660(3) 0.29825(17) 0.95086(13) 0.0366(7) Uani 1 1 d .
C24 C 0.0529(3) 0.28801(17) 0.90767(14) 0.0376(7) Uani 1 1 d .
C25 C -0.0625(3) 0.33088(18) 0.91255(16) 0.0463(8) Uani 1 1 d .
C26 C -0.1721(4) 0.3163(2) 0.8703(2) 0.0627(10) Uani 1 1 d .
H26 H -0.2505 0.3437 0.8719 0.075 Uiso 1 1 calc R
C27 C -0.1631(3) 0.2614(2) 0.82664(17) 0.0607(10) Uani 1 1 d .
H27 H -0.2363 0.2505 0.7987 0.073 Uiso 1 1 calc R
C28 C -0.0456(3) 0.2217(2) 0.82350(15) 0.0482(8) Uani 1 1 d .
H28 H -0.0420 0.1847 0.7931 0.058 Uiso 1 1 calc R
C29 C 0.0445(4) 0.3946(2) 1.00210(17) 0.0594(10) Uani 1 1 d .
H29 H 0.0413 0.4304 1.0333 0.071 Uiso 1 1 calc R
C30 C -0.0618(4) 0.3851(2) 0.96142(18) 0.0612(10) Uani 1 1 d .
H30 H -0.1373 0.4145 0.9650 0.073 Uiso 1 1 calc R
C31 C 0.4392(5) 0.1700(3) 1.1690(2) 0.0864(14) Uani 1 1 d .
H31A H 0.5187 0.1664 1.1509 0.130 Uiso 1 1 calc R
H31B H 0.4507 0.1422 1.2066 0.130 Uiso 1 1 calc R
H31C H 0.4196 0.2248 1.1757 0.130 Uiso 1 1 calc R
C32 C 0.3282(4) 0.1335(3) 1.12847(17) 0.0637(10) Uani 1 1 d .
C33 C 0.1938(5) 0.1516(4) 1.1416(3) 0.121(2) Uani 1 1 d .
H33A H 0.1305 0.1244 1.1135 0.182 Uiso 1 1 calc R
H33B H 0.1787 0.2079 1.1384 0.182 Uiso 1 1 calc R
H33C H 0.1849 0.1344 1.1815 0.182 Uiso 1 1 calc R
P1 P -0.22608(10) 0.21620(6) 1.06465(5) 0.0570(3) Uani 1 1 d .
P2 P -0.22588(9) 0.54219(7) 0.78592(4) 0.0588(3) Uani 1 1 d .
Ru1 Ru 0.24893(2) 0.179804(13) 0.867128(9) 0.02925(9) Uani 1 1 d .
N1 N 0.2750(2) 0.25409(13) 0.94364(10) 0.0331(5) Uani 1 1 d .
N2 N 0.0633(2) 0.23444(14) 0.86268(11) 0.0368(6) Uani 1 1 d .
N3 N 0.1734(2) 0.07918(15) 0.91778(11) 0.0425(6) Uani 1 1 d .
N4 N 0.2144(2) 0.09385(15) 0.79389(11) 0.0427(6) Uani 1 1 d .
N5 N 0.4309(2) 0.11020(15) 0.88556(10) 0.0384(6) Uani 1 1 d .
O1 O 0.4168(2) 0.24505(15) 0.79112(10) 0.0548(6) Uani 1 1 d .
O2 O 0.3503(3) 0.0922(2) 1.08829(14) 0.0966(11) Uani 1 1 d .
F1 F -0.1005(3) 0.26645(19) 1.08362(18) 0.1439(14) Uani 1 1 d .
F2 F -0.2792(3) 0.27942(17) 1.01526(13) 0.1053(10) Uani 1 1 d .
F3 F -0.1633(4) 0.1680(3) 1.01781(18) 0.1585(16) Uani 1 1 d .
F4 F -0.1770(3) 0.15329(15) 1.11401(13) 0.1158(12) Uani 1 1 d .
F5 F -0.2967(4) 0.26491(18) 1.11115(14) 0.1207(11) Uani 1 1 d .
F6 F -0.3567(2) 0.16625(14) 1.04699(12) 0.0829(8) Uani 1 1 d .
F7 F -0.3365(4) 0.4796(2) 0.7865(2) 0.1726(17) Uani 1 1 d .
F8 F -0.1323(3) 0.47637(18) 0.76599(12) 0.1066(10) Uani 1 1 d .
F9 F -0.1741(4) 0.5239(2) 0.85149(12) 0.1504(17) Uani 1 1 d .
F10 F -0.3161(3) 0.6113(2) 0.80573(13) 0.1181(11) Uani 1 1 d .
F11 F -0.2842(4) 0.5577(2) 0.71927(13) 0.1501(15) Uani 1 1 d .
F12 F -0.1189(4) 0.6035(2) 0.7808(3) 0.193(2) Uani 1 1 d .

loop_
_atom_site_aniso_label
_atom_site_aniso_U_11
_atom_site_aniso_U_22
_atom_site_aniso_U_33
_atom_site_aniso_U_23
_atom_site_aniso_U_13
_atom_site_aniso_U_12
C1 0.0365(15) 0.0430(17) 0.0331(16) -0.0023(13) -0.0017(12) 0.0009(13)
C2 0.0449(18) 0.0415(18) 0.049(2) 0.0165(15) -0.0011(15) -0.0049(14)
C3 0.0510(18) 0.0354(17) 0.0472(18) 0.0142(14) 0.0094(15) -0.0011(14)
C4 0.070(2) 0.050(2) 0.060(2) 0.0227(19) 0.0252(18) 0.0058(18)
C5 0.119(4) 0.050(3) 0.073(3) 0.019(2) 0.050(3) 0.015(2)
C6 0.140(5) 0.048(3) 0.075(3) -0.006(2) 0.025(3) -0.010(3)
C7 0.093(3) 0.072(3) 0.078(3) -0.002(2) -0.009(2) -0.025(3)
C8 0.059(2) 0.048(2) 0.074(3) 0.0044(19) 0.0005(19) -0.0032(17)
C9 0.072(3) 0.120(4) 0.064(3) 0.041(3) 0.031(2) 0.001(3)
C10 0.052(2) 0.0388(18) 0.065(2) 0.0016(17) -0.0016(17) -0.0131(16)
C11 0.068(2) 0.0378(19) 0.065(2) -0.0145(17) -0.0109(19) -0.0070(16)
C12 0.063(2) 0.059(2) 0.0413(18) -0.0195(16) 0.0048(16) 0.0186(18)
C13 0.056(2) 0.054(2) 0.051(2) -0.0140(17) 0.0028(16) 0.0215(17)
C14 0.0533(19) 0.0434(18) 0.0393(17) 0.0083(14) -0.0020(14) 0.0111(15)
C15 0.064(2) 0.0342(18) 0.053(2) 0.0131(15) 0.0015(17) 0.0047(15)
C16 0.064(2) 0.056(2) 0.052(2) 0.0103(17) 0.0254(17) -0.0092(18)
C17 0.066(2) 0.071(2) 0.0294(17) -0.0143(16) -0.0076(15) 0.0082(19)
C18 0.0352(17) 0.073(2) 0.048(2) 0.0016(18) 0.0023(15) 0.0060(16)
C19 0.0521(18) 0.0400(17) 0.0339(16) -0.0060(14) 0.0003(14) -0.0018(14)
C20 0.070(2) 0.052(2) 0.0386(18) -0.0093(16) -0.0006(17) -0.0058(18)
C21 0.091(3) 0.050(2) 0.0340(18) -0.0123(16) 0.0127(18) -0.005(2)
C22 0.064(2) 0.0329(16) 0.0462(19) -0.0037(15) 0.0263(17) 0.0006(15)
C23 0.0499(18) 0.0287(15) 0.0333(16) 0.0034(12) 0.0134(13) 0.0004(13)
C24 0.0440(16) 0.0289(15) 0.0424(17) 0.0035(13) 0.0147(14) 0.0020(13)
C25 0.0438(18) 0.0382(18) 0.061(2) 0.0088(16) 0.0220(16) 0.0044(14)
C26 0.041(2) 0.063(2) 0.086(3) 0.011(2) 0.0174(19) 0.0154(17)
C27 0.0402(19) 0.072(3) 0.068(3) 0.008(2) -0.0005(17) 0.0045(18)
C28 0.0367(16) 0.055(2) 0.051(2) -0.0020(16) -0.0015(14) 0.0025(15)
C29 0.080(3) 0.043(2) 0.062(2) -0.0094(18) 0.033(2) 0.0050(18)
C30 0.066(2) 0.043(2) 0.082(3) 0.0004(19) 0.039(2) 0.0141(17)
C31 0.101(4) 0.092(4) 0.067(3) -0.012(2) 0.013(3) -0.015(3)
C32 0.070(3) 0.076(3) 0.046(2) 0.006(2) 0.0123(19) 0.012(2)
C33 0.074(3) 0.197(6) 0.097(4) -0.004(4) 0.028(3) 0.019(4)
P1 0.0576(6) 0.0469(5) 0.0634(6) 0.0040(5) -0.0035(5) -0.0023(4)
P2 0.0496(5) 0.0756(7) 0.0506(5) 0.0032(5) 0.0046(4) 0.0127(5)
Ru1 0.03367(14) 0.02811(13) 0.02557(13) -0.00094(10) 0.00246(9) 0.00200(9)
N1 0.0428(13) 0.0294(13) 0.0274(12) -0.0004(10) 0.0061(10) -0.0001(11)
N2 0.0348(13) 0.0365(14) 0.0390(14) 0.0031(11) 0.0048(10) 0.0041(11)
N3 0.0482(15) 0.0340(14) 0.0450(15) 0.0083(12) 0.0048(12) -0.0059(11)
N4 0.0509(15) 0.0403(15) 0.0344(14) -0.0114(11) -0.0031(11) 0.0060(12)
N5 0.0409(13) 0.0420(14) 0.0317(13) -0.0020(11) 0.0022(11) 0.0107(11)
O1 0.0542(13) 0.0671(16) 0.0468(14) 0.0162(12) 0.0197(11) 0.0066(12)
O2 0.103(2) 0.117(3) 0.067(2) -0.0318(19) 0.0050(17) 0.022(2)
F1 0.093(2) 0.113(2) 0.207(4) 0.046(2) -0.048(2) -0.0524(19)
F2 0.114(2) 0.091(2) 0.105(2) 0.0458(17) -0.0082(17) -0.0151(17)
F3 0.125(3) 0.208(4) 0.153(3) -0.054(3) 0.057(3) 0.045(3)
F4 0.155(3) 0.0571(15) 0.112(2) 0.0181(15) -0.070(2) -0.0137(17)
F5 0.166(3) 0.092(2) 0.108(2) -0.0309(18) 0.033(2) 0.017(2)
F6 0.0777(16) 0.0720(16) 0.0909(18) 0.0085(13) -0.0183(13) -0.0197(12)
F7 0.108(3) 0.165(4) 0.251(5) 0.022(4) 0.043(3) -0.041(2)
F8 0.110(2) 0.121(2) 0.0908(19) -0.0147(17) 0.0204(16) 0.0475(18)
F9 0.208(4) 0.187(4) 0.0495(15) -0.0117(19) -0.0063(19) 0.109(3)
F10 0.113(2) 0.133(3) 0.106(2) -0.0143(19) 0.0112(18) 0.066(2)
F11 0.190(4) 0.173(3) 0.0749(19) 0.006(2) -0.028(2) 0.064(3)
F12 0.113(3) 0.123(3) 0.354(7) -0.032(4) 0.069(4) -0.042(2)

loop_
_atom_type_symbol
_atom_type_description
_atom_type_scat_dispersion_real
_atom_type_scat_dispersion_imag
_atom_type_scat_source
C C 0.0033 0.0016 'International Tables Vol C Tables 4.2.6.8 and 6.1.1.4'
H H 0.0000 0.0000 'International Tables Vol C Tables 4.2.6.8 and 6.1.1.4'
P P 0.1023 0.0942 'International Tables Vol C Tables 4.2.6.8 and 6.1.1.4'
Ru Ru -1.2594 0.8363 'International Tables Vol C Tables 4.2.6.8 and 6.1.1.4'
N N 0.0061 0.0033 'International Tables Vol C Tables 4.2.6.8 and 6.1.1.4'
O O 0.0106 0.0060 'International Tables Vol C Tables 4.2.6.8 and 6.1.1.4'
F F 0.0171 0.0103 'International Tables Vol C Tables 4.2.6.8 and 6.1.1.4'

loop_
_geom_angle_atom_site_label_1
_geom_angle_atom_site_label_2
_geom_angle_atom_site_label_3
_geom_angle
O1 C1 C2 115.3(3)
O1 C1 Ru1 118.4(2)
C2 C1 Ru1 126.3(2)
C3 C2 C1 114.0(2)
C3 C2 H2A 108.7
C1 C2 H2A 108.7
C3 C2 H2B 108.7
C1 C2 H2B 108.7
H2A C2 H2B 107.6
C8 C3 C4 118.2(3)
C8 C3 C2 122.1(3)
C4 C3 C2 119.7(3)
C5 C4 C3 121.1(4)
C5 C4 H4 119.4
C3 C4 H4 119.4
C6 C5 C4 120.1(4)
C6 C5 H5 120.0
C4 C5 H5 120.0
C5 C6 C7 120.5(4)
C5 C6 H6 119.7
C7 C6 H6 119.7
C6 C7 C8 119.8(4)
C6 C7 H7 120.1
C8 C7 H7 120.1
C3 C8 C7 120.3(4)
C3 C8 H8 119.9
C7 C8 H8 119.9
O1 C9 H9A 109.5
O1 C9 H9B 109.5
H9A C9 H9B 109.5
O1 C9 H9C 109.5
H9A C9 H9C 109.5
H9B C9 H9C 109.5
C11 C10 N3 112.9(3)
C11 C10 H10A 109.0
N3 C10 H10A 109.0
C11 C10 H10B 109.0
N3 C10 H10B 109.0
H10A C10 H10B 107.8
C10 C11 N4 114.0(3)
C10 C11 H11A 108.7
N4 C11 H11A 108.7
C10 C11 H11B 108.7
N4 C11 H11B 108.7
H11A C11 H11B 107.6
C13 C12 N4 111.1(3)
C13 C12 H12A 109.4
N4 C12 H12A 109.4
C13 C12 H12B 109.4
N4 C12 H12B 109.4
H12A C12 H12B 108.0
C12 C13 N5 111.1(2)
C12 C13 H13A 109.4
N5 C13 H13A 109.4
C12 C13 H13B 109.4
N5 C13 H13B 109.4
H13A C13 H13B 108.0
C15 C14 N5 112.5(2)
C15 C14 H14A 109.1
N5 C14 H14A 109.1
C15 C14 H14B 109.1
N5 C14 H14B 109.1
H14A C14 H14B 107.8
C14 C15 N3 112.3(3)
C14 C15 H15A 109.1
N3 C15 H15A 109.1
C14 C15 H15B 109.1
N3 C15 H15B 109.1
H15A C15 H15B 107.9
N3 C16 H16A 109.5
N3 C16 H16B 109.5
H16A C16 H16B 109.5
N3 C16 H16C 109.5
H16A C16 H16C 109.5
H16B C16 H16C 109.5
N4 C17 H17A 109.5
N4 C17 H17B 109.5
H17A C17 H17B 109.5
N4 C17 H17C 109.5
H17A C17 H17C 109.5
H17B C17 H17C 109.5
N5 C18 H18A 109.5
N5 C18 H18B 109.5
H18A C18 H18B 109.5
N5 C18 H18C 109.5
H18A C18 H18C 109.5
H18B C18 H18C 109.5
N1 C19 C20 123.3(3)
N1 C19 H19 118.3
C20 C19 H19 118.3
C21 C20 C19 119.6(3)
C21 C20 H20 120.2
C19 C20 H20 120.2
C20 C21 C22 119.4(3)
C20 C21 H21 120.3
C22 C21 H21 120.3
C21 C22 C23 117.7(3)
C21 C22 C29 123.8(3)
C23 C22 C29 118.5(3)
N1 C23 C22 122.9(3)
N1 C23 C24 117.1(3)
C22 C23 C24 120.0(3)
N2 C24 C25 123.1(3)
N2 C24 C23 116.7(3)
C25 C24 C23 120.2(3)
C26 C25 C24 117.8(3)
C26 C25 C30 124.0(3)
C24 C25 C30 118.2(3)
C27 C26 C25 119.1(3)
C27 C26 H26 120.4
C25 C26 H26 120.4
C26 C27 C28 120.5(3)
C26 C27 H27 119.7
C28 C27 H27 119.7
N2 C28 C27 122.6(3)
N2 C28 H28 118.7
C27 C28 H28 118.7
C30 C29 C22 121.5(3)
C30 C29 H29 119.3
C22 C29 H29 119.3
C29 C30 C25 121.6(3)
C29 C30 H30 119.2
C25 C30 H30 119.2
C32 C31 H31A 109.5
C32 C31 H31B 109.5
H31A C31 H31B 109.5
C32 C31 H31C 109.5
H31A C31 H31C 109.5
H31B C31 H31C 109.5
O2 C32 C33 123.4(5)
O2 C32 C31 120.1(4)
C33 C32 C31 116.5(4)
C32 C33 H33A 109.5
C32 C33 H33B 109.5
H33A C33 H33B 109.5
C32 C33 H33C 109.5
H33A C33 H33C 109.5
H33B C33 H33C 109.5
F3 P1 F1 94.0(2)
F3 P1 F4 90.4(2)
F1 P1 F4 89.88(17)
F3 P1 F5 177.5(2)
F1 P1 F5 88.3(2)
F4 P1 F5 90.6(2)
F3 P1 F2 90.5(2)
F1 P1 F2 91.21(16)
F4 P1 F2 178.6(2)
F5 P1 F2 88.46(18)
F3 P1 F6 88.0(2)
F1 P1 F6 178.1(2)
F4 P1 F6 89.95(15)
F5 P1 F6 89.75(18)
F2 P1 F6 88.93(14)
F12 P2 F9 92.9(3)
F12 P2 F7 176.2(3)
F9 P2 F7 90.8(3)
F12 P2 F11 90.0(3)
F9 P2 F11 177.1(3)
F7 P2 F11 86.3(3)
F12 P2 F8 89.1(2)
F9 P2 F8 89.37(16)
F7 P2 F8 89.9(2)
F11 P2 F8 90.70(18)
F12 P2 F10 88.6(2)
F9 P2 F10 90.84(16)
F7 P2 F10 92.4(2)
F11 P2 F10 89.20(18)
F8 P2 F10 177.7(2)
C1 Ru1 N2 91.44(11)
C1 Ru1 N1 93.08(11)
N2 Ru1 N1 78.17(9)
C1 Ru1 N4 92.77(11)
N2 Ru1 N4 101.52(10)
N1 Ru1 N4 174.14(9)
C1 Ru1 N5 98.91(11)
N2 Ru1 N5 169.35(9)
N1 Ru1 N5 98.64(9)
N4 Ru1 N5 80.61(9)
C1 Ru1 N3 174.25(11)
N2 Ru1 N3 89.02(9)
N1 Ru1 N3 92.62(9)
N4 Ru1 N3 81.52(10)
N5 Ru1 N3 80.94(10)
C19 N1 C23 117.1(3)
C19 N1 Ru1 129.2(2)
C23 N1 Ru1 113.69(19)
C28 N2 C24 116.8(3)
C28 N2 Ru1 128.8(2)
C24 N2 Ru1 114.32(18)
C16 N3 C10 109.2(3)
C16 N3 C15 109.0(3)
C10 N3 C15 111.9(3)
C16 N3 Ru1 115.5(2)
C10 N3 Ru1 102.57(18)
C15 N3 Ru1 108.52(18)
C17 N4 C12 104.4(2)
C17 N4 C11 110.1(3)
C12 N4 C11 110.0(3)
C17 N4 Ru1 117.7(2)
C12 N4 Ru1 105.59(18)
C11 N4 Ru1 108.80(19)
C18 N5 C14 108.7(2)
C18 N5 C13 106.7(3)
C14 N5 C13 107.6(2)
C18 N5 Ru1 119.0(2)
C14 N5 Ru1 103.96(18)
C13 N5 Ru1 110.36(17)
C1 O1 C9 126.0(3)

loop_
_geom_bond_atom_site_label_1
_geom_bond_atom_site_label_2
_geom_bond_distance
C1 O1 1.333(4)
C1 C2 1.523(4)
C1 Ru1 1.917(3)
C2 C3 1.513(4)
C2 H2A 0.9700
C2 H2B 0.9700
C3 C8 1.377(4)
C3 C4 1.383(5)
C4 C5 1.379(6)
C4 H4 0.9300
C5 C6 1.351(7)
C5 H5 0.9300
C6 C7 1.366(7)
C6 H6 0.9300
C7 C8 1.398(5)
C7 H7 0.9300
C8 H8 0.9300
C9 O1 1.452(4)
C9 H9A 0.9600
C9 H9B 0.9600
C9 H9C 0.9600
C10 C11 1.487(5)
C10 N3 1.496(4)
C10 H10A 0.9700
C10 H10B 0.9700
C11 N4 1.517(4)
C11 H11A 0.9700
C11 H11B 0.9700
C12 C13 1.500(4)
C12 N4 1.503(4)
C12 H12A 0.9700
C12 H12B 0.9700
C13 N5 1.514(4)
C13 H13A 0.9700
C13 H13B 0.9700
C14 C15 1.497(5)
C14 N5 1.499(4)
C14 H14A 0.9700
C14 H14B 0.9700
C15 N3 1.515(4)
C15 H15A 0.9700
C15 H15B 0.9700
C16 N3 1.482(4)
C16 H16A 0.9600
C16 H16B 0.9600
C16 H16C 0.9600
C17 N4 1.500(4)
C17 H17A 0.9600
C17 H17B 0.9600
C17 H17C 0.9600
C18 N5 1.490(4)
C18 H18A 0.9600
C18 H18B 0.9600
C18 H18C 0.9600
C19 N1 1.329(4)
C19 C20 1.399(4)
C19 H19 0.9300
C20 C21 1.357(5)
C20 H20 0.9300
C21 C22 1.402(5)
C21 H21 0.9300
C22 C23 1.405(4)
C22 C29 1.421(5)
C23 N1 1.368(4)
C23 C24 1.419(4)
C24 N2 1.371(4)
C24 C25 1.401(4)
C25 C26 1.392(5)
C25 C30 1.429(5)
C26 C27 1.362(5)
C26 H26 0.9300
C27 C28 1.386(5)
C27 H27 0.9300
C28 N2 1.342(4)
C28 H28 0.9300
C29 C30 1.334(5)
C29 H29 0.9300
C30 H30 0.9300
C31 C32 1.490(6)
C31 H31A 0.9600
C31 H31B 0.9600
C31 H31C 0.9600
C32 O2 1.187(4)
C32 C33 1.478(6)
C33 H33A 0.9600
C33 H33B 0.9600
C33 H33C 0.9600
P1 F3 1.539(3)
P1 F1 1.550(3)
P1 F4 1.568(3)
P1 F5 1.579(3)
P1 F2 1.582(3)
P1 F6 1.584(2)
P2 F12 1.520(4)
P2 F9 1.532(3)
P2 F7 1.547(4)
P2 F11 1.562(3)
P2 F8 1.568(3)
P2 F10 1.586(3)
Ru1 N2 2.101(2)
Ru1 N1 2.117(2)
Ru1 N4 2.187(2)
Ru1 N5 2.192(2)
Ru1 N3 2.237(2)
